data_7233874
loop_
_publ_author_name
'Alexander N. Chernyshev'
'Dmitry Morozov'
'Jarkko Mutanen'
'Vadim Yu Kukushkin'
'Gerrit Groenhof'
'Matti Haukka'

_publ_section_title
;
 Weak intermolecular interactions promote blue luminescence of protonated
 2,2'-dipyridylamine salts
;
_journal_name_full 'Journal of Materials Chemistry C'
_journal_page_first 8285
_journal_page_last 8294
_journal_paper_doi 10.1039/C4TC01165A
_journal_volume 2
_journal_year 2014
_chemical_formula_moiety 'C10 H10 N3, B F4'
_chemical_formula_sum 'C10 H10 B F4 N3'
_chemical_formula_weight 259.02
_space_group_crystal_system monoclinic
_space_group_IT_number 14
_space_group_name_Hall '-P 2ybc'
_space_group_name_H-M_alt 'P 1 21/c 1'
_atom_sites_solution_hydrogens mixed
_cell_angle_alpha 90
_cell_angle_beta 103.447(3)
_cell_angle_gamma 90
_cell_formula_units_Z 4
_cell_length_a 8.2733(5)
_cell_length_b 15.9517(10)
_cell_length_c 8.6360(5)
_cell_measurement_reflns_used 3952
_cell_measurement_temperature 100(2)
_cell_measurement_theta_max 32.84
_cell_measurement_theta_min 2.53
_cell_volume 1108.48(12)
_computing_cell_refinement 'Denzo/Scalepack (Otwinowski & Minor, 1997)'
_computing_data_collection 'Collect (Bruker AXS BV, 1997-2008)'
_computing_data_reduction 'Denzo/Scalepack (Otwinowski & Minor, 1997)'
_computing_molecular_graphics 'CrystaMaker (CrystalMaker Software ltd., 2011)'
_computing_publication_material 'SHELXL-2014 (Sheldrick, 2013)'
_computing_structure_refinement 'SHELXL-2014 (Sheldrick, 2013)'
_computing_structure_solution 'SUPERFLIP (Palatinus & Chapuis, 2007)'
_diffrn_ambient_temperature 100(2)
_diffrn_detector_area_resol_mean 16
_diffrn_measured_fraction_theta_full 0.999
_diffrn_measured_fraction_theta_max 0.999
_diffrn_measurement_device '\k-geometry diffractometer'
_diffrn_measurement_device_type 'Bruker KAPPA APEX II CCD'
_diffrn_measurement_method '\f scans and \w scans with \k offset'
_diffrn_radiation_monochromator 'horizontally mounted graphite crystal'
_diffrn_radiation_type MoK\a
_diffrn_radiation_wavelength 0.71073
_diffrn_reflns_av_R_equivalents 0.0390
_diffrn_reflns_av_unetI/netI 0.0367
_diffrn_reflns_Laue_measured_fraction_full 0.999
_diffrn_reflns_Laue_measured_fraction_max 0.999
_diffrn_reflns_limit_h_max 10
_diffrn_reflns_limit_h_min -10
_diffrn_reflns_limit_k_max 20
_diffrn_reflns_limit_k_min -15
_diffrn_reflns_limit_l_max 11
_diffrn_reflns_limit_l_min -11
_diffrn_reflns_number 10637
_diffrn_reflns_point_group_measured_fraction_full 0.999
_diffrn_reflns_point_group_measured_fraction_max 0.999
_diffrn_reflns_theta_full 25.242
_diffrn_reflns_theta_max 27.488
_diffrn_reflns_theta_min 2.531
_diffrn_source 'fine-focus sealed tube'
_exptl_absorpt_coefficient_mu 0.142
_exptl_absorpt_correction_T_max 1.0000
_exptl_absorpt_correction_T_min 0.7537
_exptl_absorpt_correction_type numerical
_exptl_absorpt_process_details
;
SADABS-2008/1 (Bruker,2008) was used for absorption correction.
wR2(int) was 0.1456 before and 0.0635 after correction.
The Ratio of minimum to maximum transmission is 0.7537.
The \l/2 correction factor is 0.0015.
;
_exptl_crystal_colour colourless
_exptl_crystal_density_diffrn 1.552
_exptl_crystal_description block
_exptl_crystal_F_000 528
_exptl_crystal_size_max 0.408
_exptl_crystal_size_mid 0.371
_exptl_crystal_size_min 0.371
_refine_diff_density_max 0.309
_refine_diff_density_min -0.289
_refine_diff_density_rms 0.051
_refine_ls_extinction_coef .
_refine_ls_extinction_method none
_refine_ls_goodness_of_fit_ref 1.082
_refine_ls_hydrogen_treatment mixed
_refine_ls_matrix_type full
_refine_ls_number_parameters 204
_refine_ls_number_reflns 2542
_refine_ls_number_restraints 0
_refine_ls_restrained_S_all 1.082
_refine_ls_R_factor_all 0.0677
_refine_ls_R_factor_gt 0.0469
_refine_ls_shift/su_max 0.000
_refine_ls_shift/su_mean 0.000
_refine_ls_structure_factor_coef Fsqd
_refine_ls_weighting_details 'w=1/[\s^2^(Fo^2^)+(0.0600P)^2^+0.3871P] where P=(Fo^2^+2Fc^2^)/3'
_refine_ls_weighting_scheme calc
_refine_ls_wR_factor_gt 0.1210
_refine_ls_wR_factor_ref 0.1331
_reflns_Friedel_coverage 0.000
_reflns_Friedel_fraction_full .
_reflns_Friedel_fraction_max .
_reflns_number_gt 1870
_reflns_number_total 2542
_reflns_threshold_expression 'I > 2\s(I)'
_cod_data_source_file 1000010.cif
_cod_data_source_block PCOD1000010
_cod_original_sg_symbol_H-M 'P 21/c'
_cod_database_code 7233874
_shelx_space_group_comment
;
The symmetry employed for this shelxl refinement is uniquely defined
by the following loop, which should always be used as a source of
symmetry information in preference to the above space-group names.
They are only intended as comments.
;
_shelx_estimated_absorpt_t_min 0.944
_shelx_estimated_absorpt_t_max 0.949

loop_
_space_group_symop_operation_xyz
'x, y, z'
'-x, y+1/2, -z+1/2'
'-x, -y, -z'
'x, -y-1/2, z-1/2'

loop_
_atom_site_label
_atom_site_type_symbol
_atom_site_fract_x
_atom_site_fract_y
_atom_site_fract_z
_atom_site_U_iso_or_equiv
_atom_site_adp_type
_atom_site_occupancy
_atom_site_site_symmetry_order
_atom_site_calc_flag
_atom_site_refinement_flags_posn
_atom_site_refinement_flags_adp
_atom_site_refinement_flags_occupancy
_atom_site_disorder_assembly
_atom_site_disorder_group
N3 N -0.15613(17) 0.32520(9) 0.45652(17) 0.0267(3) Uani 1 1 d . . . . .
N1 N 0.06457(18) 0.26279(9) 0.37674(18) 0.0300(4) Uani 1 1 d . . . . .
H1N H 0.1161 0.2155 0.3675 0.036 Uiso 1 1 calc R U . . .
N2 N 0.06351(17) 0.40733(9) 0.34006(16) 0.0247(3) Uani 1 1 d . . . . .
C6 C -0.0762(2) 0.25475(10) 0.43748(19) 0.0231(4) Uani 1 1 d . . . . .
C7 C -0.1275(2) 0.17562(10) 0.47457(19) 0.0248(4) Uani 1 1 d . . . . .
H7 H -0.0667 0.1268 0.4605 0.030 Uiso 1 1 calc R U . . .
C5 C 0.1290(2) 0.47914(11) 0.2970(2) 0.0274(4) Uani 1 1 d . . . . .
H5 H 0.0765 0.5312 0.3065 0.033 Uiso 1 1 calc R U . . .
C10 C -0.2938(2) 0.31834(11) 0.5127(2) 0.0275(4) Uani 1 1 d . . . . .
H10 H -0.3524 0.3680 0.5263 0.033 Uiso 1 1 calc R U . . .
C1 C 0.1348(2) 0.33202(10) 0.32959(19) 0.0236(4) Uani 1 1 d . . . . .
C8 C -0.2687(2) 0.17029(11) 0.5321(2) 0.0289(4) Uani 1 1 d . . . . .
H8 H -0.3076 0.1173 0.5582 0.035 Uiso 1 1 calc R U . . .
C2 C 0.2778(2) 0.32798(11) 0.2696(2) 0.0275(4) Uani 1 1 d . . . . .
H2 H 0.3285 0.2755 0.2593 0.033 Uiso 1 1 calc R U . . .
C4 C 0.2689(2) 0.47738(11) 0.2402(2) 0.0285(4) Uani 1 1 d . . . . .
H4 H 0.3151 0.5278 0.2106 0.034 Uiso 1 1 calc R U . . .
B1 B -0.3008(2) 0.57581(14) 0.2531(2) 0.0281(4) Uani 1 1 d . . . . .
C9 C -0.3538(2) 0.24293(11) 0.5516(2) 0.0293(4) Uani 1 1 d . . . . .
H9 H -0.4517 0.2406 0.5911 0.035 Uiso 1 1 calc R U . . .
C3 C 0.3438(2) 0.40003(11) 0.2262(2) 0.0298(4) Uani 1 1 d . . . . .
H3A H 0.4414 0.3977 0.1862 0.036 Uiso 1 1 calc R U . . .
F2A F -0.3701(10) 0.6248(4) 0.3434(8) 0.0594(17) Uani 0.638(9) 1 d . . P A 1
F1A F -0.2329(6) 0.5039(3) 0.3431(4) 0.0395(9) Uani 0.638(9) 1 d . . P A 1
F4A F -0.4152(3) 0.5438(2) 0.1211(3) 0.0483(9) Uani 0.638(9) 1 d . . P A 1
F3A F -0.1741(3) 0.61016(18) 0.1926(7) 0.0493(11) Uani 0.638(9) 1 d . . P A 1
F4B F -0.1508(5) 0.6247(3) 0.3013(13) 0.052(2) Uani 0.362(9) 1 d . . P A 2
F3B F -0.3566(17) 0.5953(10) 0.1031(7) 0.157(7) Uani 0.362(9) 1 d . . P A 2
F1B F -0.2738(14) 0.5026(6) 0.2994(16) 0.080(3) Uani 0.362(9) 1 d . . P A 2
F2B F -0.4074(17) 0.6267(7) 0.3156(16) 0.062(3) Uani 0.362(9) 1 d . . P A 2
H2N H -0.0540(18) 0.3919(10) 0.3849(17) 0.008(4) Uiso 1 1 d . . . . .

loop_
_atom_site_aniso_label
_atom_site_aniso_U_11
_atom_site_aniso_U_22
_atom_site_aniso_U_33
_atom_site_aniso_U_23
_atom_site_aniso_U_13
_atom_site_aniso_U_12
N3 0.0288(7) 0.0237(8) 0.0283(8) 0.0003(6) 0.0083(6) -0.0027(6)
N1 0.0340(8) 0.0205(7) 0.0382(9) -0.0022(6) 0.0140(7) 0.0010(6)
N2 0.0261(7) 0.0225(7) 0.0258(7) 0.0000(6) 0.0066(6) -0.0018(6)
C6 0.0252(8) 0.0260(9) 0.0176(7) -0.0009(6) 0.0039(6) -0.0055(6)
C7 0.0298(8) 0.0204(8) 0.0234(8) -0.0011(7) 0.0049(7) -0.0011(7)
C5 0.0303(8) 0.0211(8) 0.0307(9) 0.0022(7) 0.0070(7) -0.0002(7)
C10 0.0280(8) 0.0255(9) 0.0289(9) -0.0024(7) 0.0062(7) -0.0003(7)
C1 0.0283(8) 0.0214(9) 0.0198(8) -0.0004(6) 0.0030(6) -0.0048(6)
C8 0.0334(9) 0.0236(9) 0.0300(9) 0.0018(7) 0.0080(7) -0.0072(7)
C2 0.0298(8) 0.0223(9) 0.0314(9) -0.0014(7) 0.0092(7) 0.0016(7)
C4 0.0297(8) 0.0237(9) 0.0337(10) 0.0047(7) 0.0103(7) -0.0015(7)
B1 0.0245(9) 0.0316(11) 0.0280(10) 0.0045(8) 0.0054(8) 0.0007(8)
C9 0.0282(9) 0.0309(10) 0.0296(9) -0.0006(7) 0.0088(7) -0.0042(7)
C3 0.0288(8) 0.0278(9) 0.0345(9) 0.0019(8) 0.0108(7) -0.0013(7)
F2A 0.079(4) 0.050(2) 0.0467(16) -0.0125(14) 0.0107(19) 0.0369(19)
F1A 0.046(2) 0.0357(16) 0.0396(14) 0.0144(10) 0.0153(13) 0.0161(15)
F4A 0.0384(12) 0.0639(18) 0.0376(12) -0.0015(11) -0.0013(8) -0.0078(10)
F3A 0.0324(11) 0.0332(12) 0.086(3) 0.0189(15) 0.0221(14) -0.0035(9)
F4B 0.0287(17) 0.031(2) 0.093(6) 0.005(2) 0.010(2) -0.0068(14)
F3B 0.204(11) 0.200(13) 0.034(3) -0.020(5) -0.039(4) 0.094(10)
F1B 0.054(5) 0.017(3) 0.172(10) 0.018(5) 0.034(5) 0.000(3)
F2B 0.052(5) 0.037(3) 0.110(9) 0.012(4) 0.046(6) 0.014(3)

loop_
_atom_type_symbol
_atom_type_description
_atom_type_scat_dispersion_real
_atom_type_scat_dispersion_imag
_atom_type_scat_source
C C 0.0033 0.0016 'International Tables Vol C Tables 4.2.6.8 and 6.1.1.4'
H H 0.0000 0.0000 'International Tables Vol C Tables 4.2.6.8 and 6.1.1.4'
B B 0.0013 0.0007 'International Tables Vol C Tables 4.2.6.8 and 6.1.1.4'
F F 0.0171 0.0103 'International Tables Vol C Tables 4.2.6.8 and 6.1.1.4'
N N 0.0061 0.0033 'International Tables Vol C Tables 4.2.6.8 and 6.1.1.4'

loop_
_geom_angle_atom_site_label_1
_geom_angle_atom_site_label_2
_geom_angle_atom_site_label_3
_geom_angle
_geom_angle_site_symmetry_1
_geom_angle_site_symmetry_3
C6 N3 C10 117.58(14) . .
C1 N1 C6 130.13(15) . .
C1 N1 H1N 114.9 . .
C6 N1 H1N 114.9 . .
C1 N2 C5 121.64(14) . .
C1 N2 H2N 104.3(8) . .
C5 N2 H2N 134.0(8) . .
N3 C6 N1 116.87(14) . .
N3 C6 C7 123.28(15) . .
N1 C6 C7 119.84(15) . .
C8 C7 C6 118.01(16) . .
C8 C7 H7 121.0 . .
C6 C7 H7 121.0 . .
N2 C5 C4 120.68(16) . .
N2 C5 H5 119.7 . .
C4 C5 H5 119.7 . .
N3 C10 C9 123.06(16) . .
N3 C10 H10 118.5 . .
C9 C10 H10 118.5 . .
N2 C1 N1 118.76(15) . .
N2 C1 C2 119.05(14) . .
N1 C1 C2 122.19(15) . .
C7 C8 C9 119.39(16) . .
C7 C8 H8 120.3 . .
C9 C8 H8 120.3 . .
C3 C2 C1 119.39(16) . .
C3 C2 H2 120.3 . .
C1 C2 H2 120.3 . .
C5 C4 C3 118.77(16) . .
C5 C4 H4 120.6 . .
C3 C4 H4 120.6 . .
F1B B1 F3B 122.7(7) . .
F2A B1 F3A 117.2(4) . .
F1B B1 F2B 120.4(7) . .
F3B B1 F2B 97.8(7) . .
F2A B1 F4A 113.0(4) . .
F3A B1 F4A 105.3(3) . .
F2A B1 F1A 108.9(4) . .
F3A B1 F1A 106.7(2) . .
F4A B1 F1A 104.9(3) . .
F1B B1 F4B 109.8(5) . .
F3B B1 F4B 103.9(7) . .
F2B B1 F4B 98.8(5) . .
C10 C9 C8 118.67(16) . .
C10 C9 H9 120.7 . .
C8 C9 H9 120.7 . .
C2 C3 C4 120.44(16) . .
C2 C3 H3A 119.8 . .
C4 C3 H3A 119.8 . .

loop_
_geom_bond_atom_site_label_1
_geom_bond_atom_site_label_2
_geom_bond_distance
_geom_bond_site_symmetry_2
N3 C6 1.334(2) .
N3 C10 1.342(2) .
N1 C1 1.354(2) .
N1 C6 1.390(2) .
N1 H1N 0.8800 .
N2 C1 1.350(2) .
N2 C5 1.356(2) .
N2 H2N 1.154(14) .
C6 C7 1.393(2) .
C7 C8 1.374(2) .
C7 H7 0.9500 .
C5 C4 1.358(2) .
C5 H5 0.9500 .
C10 C9 1.373(2) .
C10 H10 0.9500 .
C1 C2 1.400(2) .
C8 C9 1.386(3) .
C8 H8 0.9500 .
C2 C3 1.362(2) .
C2 H2 0.9500 .
C4 C3 1.399(3) .
C4 H4 0.9500 .
B1 F1B 1.238(10) .
B1 F3B 1.308(7) .
B1 F2A 1.326(6) .
B1 F3A 1.388(3) .
B1 F2B 1.397(13) .
B1 F4A 1.398(3) .
B1 F1A 1.426(5) .
B1 F4B 1.442(5) .
C9 H9 0.9500 .
C3 H3A 0.9500 .

loop_
_geom_hbond_atom_site_label_D
_geom_hbond_atom_site_label_H
_geom_hbond_atom_site_label_A
_geom_hbond_distance_DH
_geom_hbond_distance_HA
_geom_hbond_distance_DA
_geom_hbond_angle_DHA
_geom_hbond_site_symmetry_A
_geom_hbond_publ_flag
N1 H1N F3A 0.88 1.85 2.713(3) 164.9 2_545 yes
N1 H1N F4B 0.88 2.12 2.870(6) 142.6 2_545 yes
N2 H2N N3 1.154(14) 1.572(15) 2.6230(19) 148.0(12) . yes
